data_4114651
loop_
_publ_author_name
'Elizabeth R. Sanchez'
'Mary C. Gessel'
'Thomas L. Groy'
'M. Tyler Caudle'

_publ_section_title
;
 Interaction of Biotin with Mg-O Bonds: Bifunctional Binding and
 Recognition of Biotin and Related Ligands by the Mg(15-crown-5)2+ Unit
;
_journal_name_full 'Journal of the American Chemical Society'
_journal_page_first 1933
_journal_page_last 1940
_journal_paper_doi 10.1021/ja016641r
_journal_volume 124
_journal_year 2002
_chemical_formula_sum 'C12 H20 F6 Mg O11 S2'
_chemical_formula_weight 542.71
_chemical_name_systematic
; 
 ? 
;
_space_group_IT_number 14
_symmetry_cell_setting monoclinic
_symmetry_space_group_name_Hall '-P 2yn'
_symmetry_space_group_name_H-M 'P 1 21/n 1'
_atom_sites_solution_hydrogens geom
_atom_sites_solution_primary direct
_atom_sites_solution_secondary difmap
_audit_creation_method SHELXL-97
_cell_angle_alpha 90.00
_cell_angle_beta 101.6220(10)
_cell_angle_gamma 90.00
_cell_formula_units_Z 2
_cell_length_a 8.5567(7)
_cell_length_b 9.7163(8)
_cell_length_c 13.4190(11)
_cell_measurement_reflns_used 5170
_cell_measurement_temperature 173(2)
_cell_measurement_theta_max 27.50
_cell_measurement_theta_min 2.43
_cell_volume 1092.78(16)
_computing_cell_refinement 'SAINT V6.02A'
_computing_data_collection 'SMART V5.624'
_computing_data_reduction 'SAINT V6.02A'
_computing_molecular_graphics 'Bruker SHELXTL Ver. 5.1 (1997)'
_computing_publication_material 'Bruker SHELXTL Ver. 5.1 (1997)'
_computing_structure_refinement 'SHELXL-97 (Sheldrick, 1997)'
_computing_structure_solution 'SHELXS-97 (Sheldrick, 1990)'
_diffrn_ambient_temperature 173(2)
_diffrn_measured_fraction_theta_full 0.996
_diffrn_measured_fraction_theta_max 0.996
_diffrn_measurement_device_type 'Bruker SMART APEX'
_diffrn_measurement_method '\w scan'
_diffrn_radiation_monochromator graphite
_diffrn_radiation_source 'fine-focus sealed tube'
_diffrn_radiation_type MoK\a
_diffrn_radiation_wavelength 0.71073
_diffrn_reflns_av_R_equivalents 0.0286
_diffrn_reflns_av_sigmaI/netI 0.0250
_diffrn_reflns_limit_h_max 11
_diffrn_reflns_limit_h_min -11
_diffrn_reflns_limit_k_max 12
_diffrn_reflns_limit_k_min -12
_diffrn_reflns_limit_l_max 17
_diffrn_reflns_limit_l_min -17
_diffrn_reflns_number 10398
_diffrn_reflns_theta_full 27.52
_diffrn_reflns_theta_max 27.52
_diffrn_reflns_theta_min 2.61
_diffrn_standards_decay_% 0.00
_exptl_absorpt_coefficient_mu 0.374
_exptl_absorpt_correction_T_max 0.9281
_exptl_absorpt_correction_T_min 0.7788
_exptl_absorpt_correction_type empirical
_exptl_absorpt_process_details 'Bruker SADABS'
_exptl_crystal_colour Colorless
_exptl_crystal_density_diffrn 1.649
_exptl_crystal_description Block
_exptl_crystal_F_000 556
_exptl_crystal_size_max 0.42
_exptl_crystal_size_mid 0.20
_exptl_crystal_size_min 0.18
_refine_diff_density_max 0.782
_refine_diff_density_min -0.426
_refine_diff_density_rms 0.070
_refine_ls_extinction_method none
_refine_ls_goodness_of_fit_ref 1.071
_refine_ls_hydrogen_treatment mixed
_refine_ls_matrix_type full
_refine_ls_number_parameters 214
_refine_ls_number_reflns 2512
_refine_ls_number_restraints 0
_refine_ls_restrained_S_all 1.071
_refine_ls_R_factor_all 0.0691
_refine_ls_R_factor_gt 0.0551
_refine_ls_shift/su_max 0.000
_refine_ls_shift/su_mean 0.000
_refine_ls_structure_factor_coef Fsqd
_refine_ls_weighting_details 'calc w=1/[\s^2^(Fo^2^)+(0.1070P)^2^+0.2080P] where P=(Fo^2^+2Fc^2^)/3'
_refine_ls_weighting_scheme calc
_refine_ls_wR_factor_gt 0.1603
_refine_ls_wR_factor_ref 0.1709
_reflns_number_gt 1896
_reflns_number_total 2512
_reflns_threshold_expression >2sigma(I)
_cod_data_source_file ja016641r_s2.cif
_cod_data_source_block MgCrownTriflate
_cod_database_code 4114651

loop_
_symmetry_equiv_pos_as_xyz
'x, y, z'
'-x+1/2, y+1/2, -z+1/2'
'-x, -y, -z'
'x-1/2, -y-1/2, z-1/2'

loop_
_atom_site_label
_atom_site_type_symbol
_atom_site_fract_x
_atom_site_fract_y
_atom_site_fract_z
_atom_site_U_iso_or_equiv
_atom_site_adp_type
_atom_site_occupancy
_atom_site_symmetry_multiplicity
_atom_site_calc_flag
_atom_site_refinement_flags
_atom_site_disorder_assembly
_atom_site_disorder_group
Mg Mg 0.5000 0.5000 0.5000 0.0372(3) Uani 1 2 d S . .
S S 0.65827(7) 0.24141(7) 0.38652(5) 0.0469(3) Uani 1 1 d . . .
O6 O 0.5798(2) 0.3152(2) 0.45697(15) 0.0531(5) Uani 1 1 d . A .
O7 O 0.7874(3) 0.3135(2) 0.35696(16) 0.0611(6) Uani 1 1 d . A .
O8 O 0.5514(3) 0.1720(4) 0.3079(2) 0.1129(13) Uani 1 1 d . A .
C6 C 0.7633(4) 0.1034(3) 0.4726(4) 0.0757(11) Uani 1 1 d . A .
F1 F 0.8657(3) 0.1582(3) 0.54858(19) 0.0986(8) Uani 1 1 d . . .
F2 F 0.8426(4) 0.0257(3) 0.4148(3) 0.1251(11) Uani 1 1 d . . .
F3 F 0.6631(4) 0.0270(3) 0.5077(3) 0.1396(14) Uani 1 1 d . . .
O1A O 0.7081(4) 0.6179(4) 0.4685(3) 0.0429(8) Uani 0.50 1 d P A -1
O1B O 0.6976(6) 0.5105(6) 0.6400(3) 0.0663(13) Uani 0.50 1 d P A -1
O1C O 0.4230(4) 0.3940(4) 0.6191(3) 0.0465(8) Uani 0.50 1 d P A -1
O1D O 0.2558(4) 0.4494(4) 0.4417(3) 0.0449(8) Uani 0.50 1 d P A -1
O1E O 0.4469(4) 0.5751(4) 0.3434(2) 0.0412(8) Uani 0.50 1 d P A -1
C1A C 0.8546(10) 0.6250(12) 0.5352(8) 0.075(3) Uani 0.50 1 d P A -1
H1A1 H 0.8773 0.7212 0.5578 0.090 Uiso 0.50 1 calc PR A -1
H1A2 H 0.9402 0.5939 0.5007 0.090 Uiso 0.50 1 calc PR A -1
C1B C 0.8502(9) 0.5328(11) 0.6274(6) 0.072(2) Uani 0.50 1 d P A -1
H1B1 H 0.9008 0.4433 0.6183 0.087 Uiso 0.50 1 calc PR A -1
H1B2 H 0.9124 0.5767 0.6895 0.087 Uiso 0.50 1 calc PR A -1
C1C C 0.6770(16) 0.4405(16) 0.7218(10) 0.074(4) Uani 0.50 1 d P A -1
H1C1 H 0.7236 0.4936 0.7836 0.089 Uiso 0.50 1 calc PR A -1
H1C2 H 0.7351 0.3520 0.7247 0.089 Uiso 0.50 1 calc PR A -1
C1D C 0.5046(11) 0.4120(11) 0.7219(6) 0.090(3) Uani 0.50 1 d P A -1
H1D1 H 0.4948 0.3278 0.7618 0.108 Uiso 0.50 1 calc PR A -1
H1D2 H 0.4575 0.4898 0.7533 0.108 Uiso 0.50 1 calc PR A -1
C1E C 0.2625(19) 0.349(2) 0.6027(11) 0.067(5) Uani 0.50 1 d P A -1
H1E1 H 0.1959 0.4178 0.6295 0.080 Uiso 0.50 1 calc PR A -1
H1E2 H 0.2549 0.2603 0.6374 0.080 Uiso 0.50 1 calc PR A -1
C1F C 0.2071(11) 0.3334(8) 0.4896(8) 0.065(2) Uani 0.50 1 d P A -1
H1F1 H 0.2538 0.2492 0.4660 0.079 Uiso 0.50 1 calc PR A -1
H1F2 H 0.0894 0.3251 0.4724 0.079 Uiso 0.50 1 calc PR A -1
C1G C 0.2107(11) 0.4525(8) 0.3356(6) 0.0590(17) Uani 0.50 1 d P A -1
H1G1 H 0.0930 0.4557 0.3149 0.071 Uiso 0.50 1 calc PR A -1
H1G2 H 0.2491 0.3686 0.3062 0.071 Uiso 0.50 1 calc PR A -1
C1H C 0.2855(12) 0.5830(11) 0.2962(9) 0.053(2) Uani 0.50 1 d P A -1
H1H1 H 0.2724 0.5811 0.2212 0.064 Uiso 0.50 1 calc PR A -1
H1H2 H 0.2361 0.6681 0.3163 0.064 Uiso 0.50 1 calc PR A -1
C1I C 0.5280(9) 0.6900(7) 0.3192(5) 0.0590(16) Uani 0.50 1 d P A -1
H1I1 H 0.4876 0.7744 0.3467 0.071 Uiso 0.50 1 calc PR A -1
H1I2 H 0.5143 0.6996 0.2445 0.071 Uiso 0.50 1 calc PR A -1
C1J C 0.707(2) 0.6663(18) 0.3687(12) 0.055(3) Uani 0.50 1 d P A -1
H1J1 H 0.7552 0.5973 0.3296 0.066 Uiso 0.50 1 calc PR A -1
H1J2 H 0.7679 0.7533 0.3709 0.066 Uiso 0.50 1 calc PR A -1

loop_
_atom_site_aniso_label
_atom_site_aniso_U_11
_atom_site_aniso_U_22
_atom_site_aniso_U_33
_atom_site_aniso_U_23
_atom_site_aniso_U_13
_atom_site_aniso_U_12
Mg 0.0304(5) 0.0497(7) 0.0348(6) 0.0087(5) 0.0143(4) 0.0112(4)
S 0.0302(3) 0.0613(5) 0.0506(4) -0.0136(3) 0.0113(3) 0.0047(2)
O6 0.0512(11) 0.0560(11) 0.0584(12) 0.0031(9) 0.0262(9) 0.0174(9)
O7 0.0567(12) 0.0691(14) 0.0669(13) 0.0020(10) 0.0348(10) 0.0049(10)
O8 0.0549(14) 0.181(4) 0.097(2) -0.075(2) 0.0009(14) -0.0134(18)
C6 0.0509(17) 0.0445(16) 0.140(4) 0.0038(19) 0.039(2) 0.0068(14)
F1 0.0760(14) 0.115(2) 0.0967(16) 0.0270(15) -0.0010(13) 0.0246(14)
F2 0.1076(19) 0.0726(15) 0.210(3) -0.0112(18) 0.069(2) 0.0391(14)
F3 0.117(2) 0.0828(17) 0.240(4) 0.060(2) 0.087(3) 0.0046(16)
O1A 0.0299(18) 0.057(2) 0.045(2) 0.0063(18) 0.0146(16) -0.0026(17)
O1B 0.036(2) 0.110(4) 0.051(2) 0.030(3) 0.0044(19) 0.008(2)
O1C 0.046(2) 0.054(2) 0.0454(19) 0.0114(16) 0.0223(16) 0.0060(16)
O1D 0.0289(16) 0.055(2) 0.052(2) 0.0080(17) 0.0125(15) -0.0017(14)
O1E 0.0416(19) 0.050(2) 0.0333(17) 0.0035(14) 0.0096(15) 0.0004(15)
C1A 0.033(4) 0.091(7) 0.098(6) 0.016(5) 0.003(4) -0.007(4)
C1B 0.041(4) 0.102(6) 0.065(5) 0.003(4) -0.009(3) -0.017(4)
C1C 0.083(8) 0.101(8) 0.040(4) 0.016(4) 0.013(4) 0.045(5)
C1D 0.100(6) 0.121(8) 0.056(4) 0.041(5) 0.033(4) 0.037(6)
C1E 0.040(5) 0.080(7) 0.089(12) 0.021(7) 0.034(7) -0.010(4)
C1F 0.040(5) 0.050(4) 0.108(8) 0.008(4) 0.019(5) -0.011(4)
C1G 0.046(4) 0.071(4) 0.056(4) -0.021(3) 0.000(3) 0.000(3)
C1H 0.041(4) 0.057(4) 0.054(6) -0.002(3) -0.009(4) 0.014(4)
C1I 0.093(5) 0.050(3) 0.040(3) 0.015(3) 0.029(3) 0.019(3)
C1J 0.065(8) 0.055(5) 0.050(6) 0.004(5) 0.024(5) -0.009(4)

loop_
_atom_type_symbol
_atom_type_description
_atom_type_scat_dispersion_real
_atom_type_scat_dispersion_imag
_atom_type_scat_source
C C 0.0033 0.0016 'International Tables Vol C Tables 4.2.6.8 and 6.1.1.4'
H H 0.0000 0.0000 'International Tables Vol C Tables 4.2.6.8 and 6.1.1.4'
O O 0.0106 0.0060 'International Tables Vol C Tables 4.2.6.8 and 6.1.1.4'
F F 0.0171 0.0103 'International Tables Vol C Tables 4.2.6.8 and 6.1.1.4'
Mg Mg 0.0486 0.0363 'International Tables Vol C Tables 4.2.6.8 and 6.1.1.4'
S S 0.1246 0.1234 'International Tables Vol C Tables 4.2.6.8 and 6.1.1.4'

loop_
_geom_angle_atom_site_label_1
_geom_angle_atom_site_label_2
_geom_angle_atom_site_label_3
_geom_angle
_geom_angle_site_symmetry_1
_geom_angle_site_symmetry_3
O6 Mg O6 180.0 3_666 .
O6 Mg O1C 92.39(11) 3_666 .
O6 Mg O1C 87.61(11) . .
O6 Mg O1C 87.61(11) 3_666 3_666
O6 Mg O1C 92.39(11) . 3_666
O1C Mg O1C 180.000(1) . 3_666
O6 Mg O1D 87.02(12) 3_666 .
O6 Mg O1D 92.98(12) . .
O1C Mg O1D 74.59(14) . .
O1C Mg O1D 105.41(14) 3_666 .
O6 Mg O1D 92.98(12) 3_666 3_666
O6 Mg O1D 87.02(12) . 3_666
O1C Mg O1D 105.41(14) . 3_666
O1C Mg O1D 74.59(14) 3_666 3_666
O1D Mg O1D 180.0 . 3_666
O6 Mg O1E 92.19(10) 3_666 3_666
O6 Mg O1E 87.81(11) . 3_666
O1C Mg O1E 31.39(13) . 3_666
O1C Mg O1E 148.61(13) 3_666 3_666
O1D Mg O1E 105.93(13) . 3_666
O1D Mg O1E 74.07(13) 3_666 3_666
O6 Mg O1E 87.81(11) 3_666 .
O6 Mg O1E 92.19(10) . .
O1C Mg O1E 148.61(13) . .
O1C Mg O1E 31.39(13) 3_666 .
O1D Mg O1E 74.07(13) . .
O1D Mg O1E 105.93(13) 3_666 .
O1E Mg O1E 180.0 3_666 .
O6 Mg O1A 94.19(12) 3_666 3_666
O6 Mg O1A 85.81(12) . 3_666
O1C Mg O1A 39.10(15) . 3_666
O1C Mg O1A 140.90(15) 3_666 3_666
O1D Mg O1A 36.00(14) . 3_666
O1D Mg O1A 144.00(14) 3_666 3_666
O1E Mg O1A 70.44(13) 3_666 3_666
O1E Mg O1A 109.56(13) . 3_666
O6 Mg O1A 85.81(12) 3_666 .
O6 Mg O1A 94.19(12) . .
O1C Mg O1A 140.90(15) . .
O1C Mg O1A 39.10(15) 3_666 .
O1D Mg O1A 144.00(14) . .
O1D Mg O1A 36.00(14) 3_666 .
O1E Mg O1A 109.56(13) 3_666 .
O1E Mg O1A 70.44(13) . .
O1A Mg O1A 180.00(18) 3_666 .
O6 Mg O1B 87.82(15) 3_666 .
O6 Mg O1B 92.18(15) . .
O1C Mg O1B 71.88(16) . .
O1C Mg O1B 108.12(16) 3_666 .
O1D Mg O1B 145.80(14) . .
O1D Mg O1B 34.20(14) 3_666 .
O1E Mg O1B 40.56(15) 3_666 .
O1E Mg O1B 139.44(15) . .
O1A Mg O1B 110.97(16) 3_666 .
O1A Mg O1B 69.03(16) . .
O6 Mg O1B 92.18(15) 3_666 3_666
O6 Mg O1B 87.82(15) . 3_666
O1C Mg O1B 108.12(16) . 3_666
O1C Mg O1B 71.88(16) 3_666 3_666
O1D Mg O1B 34.20(14) . 3_666
O1D Mg O1B 145.80(14) 3_666 3_666
O1E Mg O1B 139.44(15) 3_666 3_666
O1E Mg O1B 40.56(15) . 3_666
O1A Mg O1B 69.03(16) 3_666 3_666
O1A Mg O1B 110.97(16) . 3_666
O1B Mg O1B 180.000(1) . 3_666
O8 S O7 116.39(17) . .
O8 S O6 113.86(15) . .
O7 S O6 115.01(13) . .
O8 S C6 106.0(2) . .
O7 S C6 102.69(14) . .
O6 S C6 100.30(15) . .
S O6 Mg 147.20(13) . .
F3 C6 F1 109.7(4) . .
F3 C6 F2 109.5(3) . .
F1 C6 F2 109.6(3) . .
F3 C6 S 111.3(3) . .
F1 C6 S 110.5(2) . .
F2 C6 S 106.1(3) . .
C1A O1A C1J 115.2(9) . .
C1A O1A Mg 123.8(5) . .
C1J O1A Mg 119.8(8) . .
C1C O1B C1B 118.1(7) . .
C1C O1B Mg 117.4(7) . .
C1B O1B Mg 118.5(4) . .
C1E O1C C1D 117.3(7) . .
C1E O1C Mg 118.2(6) . .
C1D O1C Mg 120.4(5) . .
C1G O1D C1F 115.9(6) . .
C1G O1D Mg 114.7(4) . .
C1F O1D Mg 112.1(5) . .
C1I O1E C1H 110.1(6) . .
C1I O1E Mg 118.5(3) . .
C1H O1E Mg 116.7(6) . .
O1A C1A C1B 109.0(7) . .
O1B C1B C1A 111.8(7) . .
O1B C1C C1D 112.8(10) . .
O1C C1D C1C 108.1(7) . .
O1C C1E C1F 106.7(10) . .
O1D C1F C1E 108.5(9) . .
O1D C1G C1H 108.3(7) . .
O1E C1H C1G 103.7(9) . .
O1E C1I C1J 106.1(7) . .
O1A C1J C1I 105.6(12) . .

loop_
_geom_bond_atom_site_label_1
_geom_bond_atom_site_label_2
_geom_bond_distance
_geom_bond_site_symmetry_2
Mg O6 2.0449(19) 3_666
Mg O6 2.0449(19) .
Mg O1C 2.115(3) .
Mg O1C 2.115(3) 3_666
Mg O1D 2.136(3) .
Mg O1D 2.136(3) 3_666
Mg O1E 2.184(3) 3_666
Mg O1E 2.184(3) .
Mg O1A 2.228(4) 3_666
Mg O1A 2.228(4) .
Mg O1B 2.263(5) .
Mg O1B 2.263(5) 3_666
S O8 1.419(3) .
S O7 1.430(2) .
S O6 1.4543(18) .
S C6 1.877(4) .
C6 F3 1.293(4) .
C6 F1 1.315(5) .
C6 F2 1.358(4) .
O1A C1A 1.387(9) .
O1A C1J 1.418(15) .
O1B C1C 1.333(15) .
O1B C1B 1.367(8) .
O1C C1E 1.415(17) .
O1C C1D 1.426(10) .
O1D C1G 1.398(8) .
O1D C1F 1.402(9) .
O1E C1I 1.387(7) .
O1E C1H 1.400(11) .
C1A C1B 1.535(13) .
C1C C1D 1.501(16) .
C1E C1F 1.50(2) .
C1G C1H 1.561(16) .
C1I C1J 1.560(19) .
